data_7051283
loop_
_publ_author_name
'Matthew G. Davidson'
'Andr\'es E. Goeta'
'Judith A. K. Howard'
'Sarah Lamb'
'Sax A. Mason'

_publ_section_title
;
 The shortest C--H&#x00B7;&#x00B7;&#x00B7;O hydrogen bonds yet
 determined by single crystal neutron diffraction: a structural study
 of two phosphonium aryloxides
;
_journal_issue 7
_journal_name_full 'New J. Chem.'
_journal_page_first 477
_journal_page_last 479
_journal_paper_doi 10.1039/b001433h
_journal_volume 24
_journal_year 2000
_chemical_formula_sum 'C37 H31 O P'
_chemical_formula_weight 522.00
_space_group_IT_number 2
_symmetry_cell_setting triclinic
_symmetry_space_group_name_Hall '-P 1'
_symmetry_space_group_name_H-M 'P -1'
_atom_sites_solution_hydrogens difmap
_atom_sites_solution_primary direct
_atom_sites_solution_secondary difmap
_cell_angle_alpha 88.310(3)
_cell_angle_beta 70.157(3)
_cell_angle_gamma 62.542(3)
_cell_formula_units_Z 4
_cell_length_a 13.430(1)
_cell_length_b 13.748(1)
_cell_length_c 18.444(1)
_cell_measurement_reflns_used 5783
_cell_measurement_temperature 20(2)
_cell_measurement_theta_max 50.3
_cell_measurement_theta_min 3.1
_cell_volume 2809.3(3)
_computing_structure_refinement 'SHELXL-93 (Sheldrick, 1993)'
_computing_structure_solution 'SHELXS-86 (Sheldrick, 1990)'
_diffrn_ambient_temperature 20(2)
_diffrn_measurement_device 'four-circle diffractometer'
_diffrn_measurement_device_details
;  
D19 - ILL
;
_diffrn_measurement_method 'omega scans'
_diffrn_radiation_monochromator 'Ge 115'
_diffrn_radiation_probe neutron
_diffrn_radiation_type neutron
_diffrn_radiation_wavelength 1.3137
_diffrn_reflns_av_R_equivalents 0.0328
_diffrn_reflns_av_sigmaI/netI 0.0295
_diffrn_reflns_limit_h_max 15
_diffrn_reflns_limit_h_min -14
_diffrn_reflns_limit_k_max 16
_diffrn_reflns_limit_k_min -15
_diffrn_reflns_limit_l_max 21
_diffrn_reflns_limit_l_min -21
_diffrn_reflns_number 12265
_diffrn_reflns_theta_max 50.29
_diffrn_reflns_theta_min 2.20
_diffrn_source 'nuclear reactor'
_diffrn_standards_decay_% 0
_diffrn_standards_interval_count 400
_diffrn_standards_number 3
_exptl_absorpt_coefficient_mu 0.213
_exptl_absorpt_correction_T_max 0.7844
_exptl_absorpt_correction_T_min 0.4607
_exptl_absorpt_correction_type gaussian
_exptl_crystal_colour green
_exptl_crystal_density_diffrn 1.234
_exptl_crystal_density_meas ?
_exptl_crystal_description 'rectangular prism'
_exptl_crystal_F_000 708
_exptl_crystal_size_max 4.9
_exptl_crystal_size_mid 3.9
_exptl_crystal_size_min 1.1
_refine_diff_density_max 0.853
_refine_diff_density_min -1.099
_refine_diff_density_rms 0.195
_refine_ls_extinction_coef 0.00093(9)
_refine_ls_extinction_expression Fc^*^=kFc[1+0.001xFc^2^\l^3^/sin(2\q)]^-1/4^
_refine_ls_extinction_method SHELXL
_refine_ls_goodness_of_fit_all 1.133
_refine_ls_hydrogen_treatment refall
_refine_ls_matrix_type full
_refine_ls_number_parameters 1262
_refine_ls_number_reflns 8567
_refine_ls_number_restraints 0
_refine_ls_restrained_S_all 1.133
_refine_ls_R_factor_all 0.0486
_refine_ls_R_factor_obs 0.0440
_refine_ls_shift/esd_max 0.001
_refine_ls_shift/esd_mean 0.000
_refine_ls_structure_factor_coef Fsqd
_refine_ls_weighting_details 'w=1/[\s^2^(Fo^2^)+(0.0745P)^2^+25.6053P] where P=(Fo^2^+2Fc^2^)/3'
_refine_ls_weighting_scheme calc
_refine_ls_wR_factor_all 0.1319
_refine_ls_wR_factor_obs 0.1264
_reflns_number_observed 8018
_reflns_number_total 8567
_reflns_observed_criterion >2sigma(I)
_cod_data_source_file b001433h.txt
_cod_data_source_block 1a
_cod_depositor_comments
;
The following automatic conversions were performed:

'_refine_ls_weighting_scheme' value 'calc
w=1/[\s^2^(Fo^2^)+(0.0745P)^2^+25.6053P] where P=(Fo^2^+2Fc^2^)/3'
was changed to 'calc'. New tag '_refine_ls_weighting_details' was
created. The value of the new tag was set to
'w=1/[\s^2^(Fo^2^)+(0.0745P)^2^+25.6053P] where P=(Fo^2^+2Fc^2^)/3'.

Automatic conversion script
Id: cif_fix_values 3143 2015-03-26 13:38:13Z robertas 
;
_cod_original_cell_volume 2809.2(1)
_cod_database_code 7051283

loop_
_symmetry_equiv_pos_as_xyz
'x, y, z'
'-x, -y, -z'

loop_
_atom_site_label
_atom_site_type_symbol
_atom_site_fract_x
_atom_site_fract_y
_atom_site_fract_z
_atom_site_U_iso_or_equiv
_atom_site_adp_type
_atom_site_occupancy
_atom_site_symmetry_multiplicity
_atom_site_calc_flag
_atom_site_refinement_flags
_atom_site_disorder_assembly
_atom_site_disorder_group
P11 P 0.4414(2) 0.5701(2) 0.69110(14) 0.0061(5) Uani 1 1 d . . .
O11 O 0.7127(2) 0.43905(18) 0.45860(13) 0.0086(5) Uani 1 1 d . . .
C11 C 0.46893(19) 0.58802(17) 0.59128(11) 0.0068(4) Uani 1 1 d . . .
H111 H 0.3957(4) 0.5907(4) 0.5757(3) 0.0250(10) Uani 1 1 d . . .
H112 H 0.5570(4) 0.5221(4) 0.5526(3) 0.0235(9) Uani 1 1 d . . .
H113 H 0.4694(5) 0.6665(4) 0.5838(3) 0.0251(10) Uani 1 1 d . . .
C121 C 0.30077(18) 0.68540(16) 0.74998(11) 0.0072(4) Uani 1 1 d . . .
C122 C 0.23970(19) 0.67454(16) 0.82550(11) 0.0088(4) Uani 1 1 d . . .
H122 H 0.2765(4) 0.5971(4) 0.8480(2) 0.0222(9) Uani 1 1 d . . .
C123 C 0.12810(19) 0.76277(17) 0.87135(12) 0.0097(4) Uani 1 1 d . . .
H123 H 0.0797(4) 0.7536(4) 0.9296(3) 0.0268(10) Uani 1 1 d . . .
C124 C 0.0776(2) 0.86098(17) 0.84196(12) 0.0102(4) Uani 1 1 d . . .
H124 H -0.0091(4) 0.9289(4) 0.8778(3) 0.0268(10) Uani 1 1 d . . .
C125 C 0.13773(19) 0.87190(16) 0.76647(12) 0.0098(4) Uani 1 1 d . . .
H125 H 0.0982(4) 0.9480(4) 0.7432(3) 0.0268(10) Uani 1 1 d . . .
C126 C 0.24876(19) 0.78401(16) 0.72016(12) 0.0093(4) Uani 1 1 d . . .
H126 H 0.2932(4) 0.7918(4) 0.6604(2) 0.0215(9) Uani 1 1 d . . .
C131 C 0.56391(18) 0.55477(15) 0.71664(11) 0.0062(4) Uani 1 1 d . . .
C132 C 0.54773(19) 0.59544(16) 0.79080(12) 0.0079(4) Uani 1 1 d . . .
H132 H 0.4579(4) 0.6475(4) 0.8337(3) 0.0224(9) Uani 1 1 d . . .
C133 C 0.64873(19) 0.56912(17) 0.80990(12) 0.0097(4) Uani 1 1 d . . .
H133 H 0.6364(5) 0.6001(4) 0.8676(3) 0.0279(10) Uani 1 1 d . . .
C134 C 0.76492(19) 0.50395(17) 0.75512(12) 0.0100(4) Uani 1 1 d . . .
H134 H 0.8426(4) 0.4844(4) 0.7709(3) 0.0260(10) Uani 1 1 d . . .
C135 C 0.78130(19) 0.46415(17) 0.68080(12) 0.0090(4) Uani 1 1 d . . .
H135 H 0.8714(4) 0.4138(4) 0.6374(3) 0.0252(10) Uani 1 1 d . . .
C136 C 0.68149(19) 0.48946(16) 0.66147(12) 0.0086(4) Uani 1 1 d . . .
H136 H 0.6945(4) 0.4574(4) 0.6039(2) 0.0244(10) Uani 1 1 d . . .
C141 C 0.43137(18) 0.44505(16) 0.70800(11) 0.0069(4) Uani 1 1 d . . .
C142 C 0.36381(18) 0.42056(16) 0.67541(11) 0.0068(4) Uani 1 1 d . . .
H142 H 0.3254(4) 0.4713(4) 0.6356(3) 0.0200(9) Uani 1 1 d . . .
C143 C 0.34815(19) 0.32796(16) 0.69335(12) 0.0085(4) Uani 1 1 d . . .
H143 H 0.2962(4) 0.3093(4) 0.6688(3) 0.0246(10) Uani 1 1 d . . .
C144 C 0.40139(19) 0.25988(16) 0.74184(12) 0.0086(4) Uani 1 1 d . . .
H144 H 0.3884(5) 0.1885(4) 0.7557(3) 0.0269(10) Uani 1 1 d . . .
C145 C 0.47017(19) 0.28351(16) 0.77279(11) 0.0087(4) Uani 1 1 d . . .
H145 H 0.5107(4) 0.2304(4) 0.8105(3) 0.0245(10) Uani 1 1 d . . .
C146 C 0.48463(19) 0.37681(16) 0.75628(11) 0.0075(4) Uani 1 1 d . . .
H146 H 0.5391(4) 0.3950(4) 0.7811(3) 0.0229(9) Uani 1 1 d . . .
C151 C 0.82034(18) 0.38567(16) 0.45965(11) 0.0067(4) Uani 1 1 d . . .
C152 C 0.89478(18) 0.43830(16) 0.44920(11) 0.0063(4) Uani 1 1 d . . .
C153 C 1.01252(19) 0.37869(16) 0.44828(11) 0.0084(4) Uani 1 1 d . . .
H153 H 1.0650(4) 0.4207(4) 0.4416(3) 0.0228(9) Uani 1 1 d . . .
C154 C 1.0612(2) 0.26731(17) 0.45895(12) 0.0099(4) Uani 1 1 d . . .
H154 H 1.1501(4) 0.2247(4) 0.4622(3) 0.0248(10) Uani 1 1 d . . .
C155 C 0.99124(18) 0.21453(16) 0.46785(11) 0.0078(4) Uani 1 1 d . . .
H155 H 1.0287(4) 0.1280(3) 0.4769(3) 0.0213(9) Uani 1 1 d . . .
C156 C 0.87410(18) 0.26978(16) 0.46723(11) 0.0062(4) Uani 1 1 d . . .
C161 C 0.80873(18) 0.20621(16) 0.47035(11) 0.0066(4) Uani 1 1 d . . .
C162 C 0.87276(19) 0.09778(16) 0.43014(12) 0.0079(4) Uani 1 1 d . . .
H162 H 0.9681(4) 0.0630(4) 0.3948(3) 0.0240(10) Uani 1 1 d . . .
C163 C 0.81510(19) 0.03333(17) 0.43452(12) 0.0098(4) Uani 1 1 d . . .
H163 H 0.8671(4) -0.0515(4) 0.4035(3) 0.0264(10) Uani 1 1 d . . .
C164 C 0.69189(19) 0.07759(17) 0.47898(12) 0.0104(4) Uani 1 1 d . . .
H164 H 0.6474(4) 0.0277(4) 0.4829(3) 0.0283(10) Uani 1 1 d . . .
C165 C 0.6277(2) 0.18542(16) 0.51881(12) 0.0092(4) Uani 1 1 d . . .
H165 H 0.5327(4) 0.2206(4) 0.5546(3) 0.0258(10) Uani 1 1 d . . .
C166 C 0.68598(19) 0.24926(16) 0.51500(11) 0.0083(4) Uani 1 1 d . . .
H166 H 0.6340(4) 0.3325(3) 0.5469(3) 0.0250(10) Uani 1 1 d . . .
C171 C 0.84865(18) 0.55528(16) 0.43559(11) 0.0061(4) Uani 1 1 d . . .
C172 C 0.73434(19) 0.64027(16) 0.48342(12) 0.0082(4) Uani 1 1 d . . .
H172 H 0.6770(4) 0.6190(4) 0.5299(3) 0.0231(9) Uani 1 1 d . . .
C173 C 0.69637(19) 0.75043(16) 0.47205(12) 0.0086(4) Uani 1 1 d . . .
H173 H 0.6073(4) 0.8149(4) 0.5101(3) 0.0237(9) Uani 1 1 d . . .
C174 C 0.7704(2) 0.77920(17) 0.41185(12) 0.0101(4) Uani 1 1 d . . .
H174 H 0.7400(4) 0.8647(4) 0.4021(3) 0.0257(10) Uani 1 1 d . . .
C175 C 0.8835(2) 0.69538(17) 0.36344(12) 0.0100(4) Uani 1 1 d . . .
H175 H 0.9418(5) 0.7168(4) 0.3167(3) 0.0267(10) Uani 1 1 d . . .
C176 C 0.92105(19) 0.58522(17) 0.37526(12) 0.0077(4) Uani 1 1 d . . .
H176 H 1.0082(4) 0.5197(4) 0.3367(3) 0.0241(10) Uani 1 1 d . . .
P21 P 0.7135(2) 0.9206(2) 0.81649(14) 0.0056(5) Uani 1 1 d . . .
O21 O 0.3956(2) 1.17115(18) 0.95147(13) 0.0073(5) Uani 1 1 d . . .
C21 C 0.64332(19) 0.97526(16) 0.91704(11) 0.0067(4) Uani 1 1 d . . .
H211 H 0.6237(4) 0.9157(4) 0.9523(2) 0.0216(9) Uani 1 1 d . . .
H212 H 0.5596(4) 1.0542(4) 0.9274(3) 0.0241(10) Uani 1 1 d . . .
H213 H 0.7055(4) 0.9906(4) 0.9342(3) 0.0232(9) Uani 1 1 d . . .
C221 C 0.84425(18) 0.78867(15) 0.80073(11) 0.0058(4) Uani 1 1 d . . .
C222 C 0.95469(18) 0.76058(16) 0.74034(11) 0.0066(4) Uani 1 1 d . . .
H222 H 0.9640(4) 0.8176(4) 0.7003(3) 0.0222(9) Uani 1 1 d . . .
C223 C 1.05454(19) 0.65771(16) 0.73212(12) 0.0078(4) Uani 1 1 d . . .
H223 H 1.1397(4) 0.6353(4) 0.6853(3) 0.0245(10) Uani 1 1 d . . .
C224 C 1.04387(19) 0.58326(16) 0.78362(11) 0.0077(4) Uani 1 1 d . . .
H224 H 1.1230(4) 0.5046(4) 0.7769(3) 0.0243(10) Uani 1 1 d . . .
C225 C 0.93352(19) 0.61095(16) 0.84336(11) 0.0080(4) Uani 1 1 d . . .
H225 H 0.9236(4) 0.5542(4) 0.8837(3) 0.0233(9) Uani 1 1 d . . .
C226 C 0.83310(19) 0.71361(16) 0.85217(11) 0.0072(4) Uani 1 1 d . . .
H226 H 0.7486(4) 0.7352(4) 0.8996(3) 0.0252(10) Uani 1 1 d . . .
C231 C 0.75552(18) 1.01442(15) 0.76172(11) 0.0065(4) Uani 1 1 d . . .
C232 C 0.76821(19) 1.01286(16) 0.68324(11) 0.0086(4) Uani 1 1 d . . .
H232 H 0.7523(5) 0.9557(4) 0.6559(3) 0.0238(10) Uani 1 1 d . . .
C233 C 0.80184(19) 1.08458(16) 0.63988(12) 0.0097(4) Uani 1 1 d . . .
H233 H 0.8115(5) 1.0831(4) 0.5789(2) 0.0249(10) Uani 1 1 d . . .
C234 C 0.82169(19) 1.15977(16) 0.67497(12) 0.0102(4) Uani 1 1 d . . .
H234 H 0.8459(5) 1.2162(4) 0.6400(3) 0.0273(10) Uani 1 1 d . . .
C235 C 0.8083(2) 1.16158(17) 0.75303(12) 0.0113(4) Uani 1 1 d . . .
H235 H 0.8216(5) 1.2212(4) 0.7813(3) 0.0280(10) Uani 1 1 d . . .
C236 C 0.77599(19) 1.08949(16) 0.79703(12) 0.0089(4) Uani 1 1 d . . .
H236 H 0.7625(5) 1.0948(4) 0.8584(3) 0.0249(10) Uani 1 1 d . . .
C241 C 0.61228(18) 0.90302(15) 0.78163(11) 0.0065(4) Uani 1 1 d . . .
C242 C 0.65870(19) 0.81603(16) 0.72203(11) 0.0082(4) Uani 1 1 d . . .
H242 H 0.7543(4) 0.7544(4) 0.7004(3) 0.0246(10) Uani 1 1 d . . .
C243 C 0.58180(19) 0.80834(17) 0.68956(12) 0.0096(4) Uani 1 1 d . . .
H243 H 0.6186(4) 0.7410(4) 0.6433(3) 0.0263(10) Uani 1 1 d . . .
C244 C 0.4595(2) 0.88807(17) 0.71686(12) 0.0113(4) Uani 1 1 d . . .
H244 H 0.4007(5) 0.8823(4) 0.6915(3) 0.0297(11) Uani 1 1 d . . .
C245 C 0.41363(19) 0.97376(17) 0.77669(12) 0.0095(4) Uani 1 1 d . . .
H245 H 0.3185(4) 1.0353(4) 0.7988(3) 0.0264(10) Uani 1 1 d . . .
C246 C 0.48933(19) 0.98255(16) 0.80976(12) 0.0071(4) Uani 1 1 d . . .
H246 H 0.4525(4) 1.0506(4) 0.8567(3) 0.0224(9) Uani 1 1 d . . .
C251 C 0.33907(18) 1.27766(16) 0.95851(11) 0.0061(4) Uani 1 1 d . . .
C252 C 0.22519(18) 1.33557(16) 0.94692(11) 0.0072(4) Uani 1 1 d . . .
C253 C 0.16536(19) 1.45118(16) 0.95518(11) 0.0087(4) Uani 1 1 d . . .
H253 H 0.0781(4) 1.4938(3) 0.9482(3) 0.0217(9) Uani 1 1 d . . .
C254 C 0.21205(19) 1.51521(16) 0.97492(11) 0.0087(4) Uani 1 1 d . . .
H254 H 0.1603(4) 1.6044(4) 0.9849(3) 0.0280(10) Uani 1 1 d . . .
C255 C 0.32354(19) 1.46079(16) 0.98351(11) 0.0084(4) Uani 1 1 d . . .
H255 H 0.3609(4) 1.5076(4) 0.9971(3) 0.0235(9) Uani 1 1 d . . .
C256 C 0.38659(18) 1.34460(16) 0.97541(11) 0.0064(4) Uani 1 1 d . . .
C261 C 0.50644(18) 1.29258(16) 0.98359(11) 0.0075(4) Uani 1 1 d . . .
C262 C 0.59108(19) 1.32787(16) 0.94586(11) 0.0096(4) Uani 1 1 d . . .
H262 H 0.5702(4) 1.3925(4) 0.9095(3) 0.0231(9) Uani 1 1 d . . .
C263 C 0.70285(19) 1.28247(17) 0.95466(12) 0.0100(4) Uani 1 1 d . . .
H263 H 0.7678(4) 1.3111(4) 0.9251(3) 0.0244(10) Uani 1 1 d . . .
C264 C 0.7321(2) 1.20068(17) 1.00225(12) 0.0097(4) Uani 1 1 d . . .
H264 H 0.8181(4) 1.1654(4) 1.0095(3) 0.0258(10) Uani 1 1 d . . .
C265 C 0.64767(19) 1.16550(17) 1.04083(12) 0.0090(4) Uani 1 1 d . . .
H265 H 0.6677(4) 1.1037(4) 1.0787(3) 0.0246(10) Uani 1 1 d . . .
C266 C 0.53683(19) 1.21074(16) 1.03143(11) 0.0080(4) Uani 1 1 d . . .
H266 H 0.4727(4) 1.1815(4) 1.0614(3) 0.0216(9) Uani 1 1 d . . .
C271 C 0.17007(18) 1.27344(16) 0.92633(11) 0.0058(4) Uani 1 1 d . . .
C272 C 0.17295(18) 1.17931(16) 0.95955(11) 0.0075(4) Uani 1 1 d . . .
H272 H 0.2194(4) 1.1492(4) 0.9995(3) 0.0233(10) Uani 1 1 d . . .
C273 C 0.11596(19) 1.12504(16) 0.94137(12) 0.0093(4) Uani 1 1 d . . .
H273 H 0.1194(5) 1.0530(4) 0.9681(3) 0.0252(10) Uani 1 1 d . . .
C274 C 0.0557(2) 1.16268(17) 0.88945(12) 0.0113(4) Uani 1 1 d . . .
H274 H 0.0124(4) 1.1213(4) 0.8757(3) 0.0263(10) Uani 1 1 d . . .
C275 C 0.05347(19) 1.25588(17) 0.85578(12) 0.0104(4) Uani 1 1 d . . .
H275 H 0.0063(5) 1.2874(4) 0.8153(3) 0.0300(11) Uani 1 1 d . . .
C276 C 0.11010(18) 1.30920(16) 0.87351(11) 0.0081(4) Uani 1 1 d . . .
H276 H 0.1102(4) 1.3798(4) 0.8454(3) 0.0256(10) Uani 1 1 d . . .

loop_
_atom_site_aniso_label
_atom_site_aniso_U_11
_atom_site_aniso_U_22
_atom_site_aniso_U_33
_atom_site_aniso_U_23
_atom_site_aniso_U_13
_atom_site_aniso_U_12
P11 0.0019(12) 0.0058(11) 0.0052(12) 0.0003(9) 0.0004(10) 0.0012(10)
O11 0.0078(12) 0.0059(10) 0.0087(11) 0.0036(8) -0.0023(9) -0.0012(9)
C11 0.0063(12) 0.0099(11) 0.0070(10) 0.0019(9) -0.0028(10) -0.0060(10)
H111 0.022(3) 0.036(3) 0.020(2) 0.0089(18) -0.0143(19) -0.013(2)
H112 0.016(3) 0.027(2) 0.018(2) 0.000(2) -0.004(2) -0.005(2)
H113 0.034(3) 0.023(2) 0.023(2) 0.0094(18) -0.010(2) -0.019(2)
C121 0.0038(10) 0.0060(9) 0.0041(9) 0.0013(7) 0.0015(8) 0.0015(8)
C122 0.0074(10) 0.0076(10) 0.0041(9) 0.0010(8) 0.0018(8) -0.0006(8)
H122 0.023(2) 0.017(2) 0.017(2) 0.0053(17) -0.0057(18) -0.0045(18)
C123 0.0096(11) 0.0089(10) 0.0044(11) 0.0013(8) -0.0008(9) -0.0009(8)
H123 0.022(2) 0.029(2) 0.014(2) 0.0044(18) 0.0015(19) -0.006(2)
C124 0.0082(12) 0.0082(10) 0.0079(10) 0.0000(9) -0.0010(9) -0.0003(10)
H124 0.020(3) 0.020(2) 0.023(2) 0.0003(19) 0.000(2) -0.001(2)
C125 0.0076(10) 0.0051(10) 0.0083(10) 0.0022(8) -0.0005(8) 0.0017(8)
H125 0.029(3) 0.014(2) 0.027(2) 0.0089(18) -0.011(2) -0.0026(19)
C126 0.0073(10) 0.0055(9) 0.0071(11) 0.0021(8) 0.0002(8) 0.0012(8)
H126 0.022(2) 0.028(2) 0.016(2) 0.0078(17) -0.0062(19) -0.0135(19)
C131 0.0036(10) 0.0068(9) 0.0041(9) -0.0004(7) 0.0010(8) -0.0011(8)
C132 0.0048(12) 0.0111(9) 0.0056(10) -0.0012(8) -0.0018(9) -0.0021(9)
H132 0.010(2) 0.027(2) 0.018(2) -0.0053(19) 0.000(2) -0.002(2)
C133 0.0062(11) 0.0123(10) 0.0086(11) -0.0003(8) -0.0025(8) -0.0029(8)
H133 0.029(3) 0.034(2) 0.019(2) -0.0036(19) -0.009(2) -0.014(2)
C134 0.0058(11) 0.0139(10) 0.0081(10) -0.0005(8) -0.0030(9) -0.0026(8)
H134 0.014(2) 0.037(3) 0.026(2) -0.0014(19) -0.011(2) -0.008(2)
C135 0.0060(12) 0.0133(10) 0.0091(10) -0.0002(8) -0.0041(10) -0.0047(9)
H135 0.013(3) 0.032(2) 0.020(2) -0.006(2) 0.000(2) -0.006(2)
C136 0.0068(10) 0.0102(9) 0.0052(10) 0.0002(8) -0.0012(8) -0.0018(8)
H136 0.023(2) 0.029(2) 0.013(2) -0.0032(18) -0.0028(18) -0.0078(19)
C141 0.0068(10) 0.0072(9) 0.0056(9) 0.0015(7) -0.0019(8) -0.0027(8)
C142 0.0059(10) 0.0072(9) 0.0090(9) 0.0023(8) -0.0050(8) -0.0029(8)
H142 0.025(2) 0.022(2) 0.026(2) 0.0133(19) -0.021(2) -0.0140(18)
C143 0.0095(10) 0.0070(9) 0.0100(9) 0.0044(8) -0.0041(9) -0.0046(8)
H143 0.029(3) 0.029(2) 0.031(2) 0.0094(19) -0.018(2) -0.020(2)
C144 0.0103(11) 0.0085(10) 0.0098(10) 0.0036(8) -0.0042(8) -0.0064(8)
H144 0.033(3) 0.019(2) 0.036(3) 0.0148(19) -0.015(2) -0.017(2)
C145 0.0099(10) 0.0061(9) 0.0080(10) 0.0037(8) -0.0032(8) -0.0024(8)
H145 0.029(3) 0.023(2) 0.025(2) 0.0145(19) -0.017(2) -0.0100(19)
C146 0.0088(10) 0.0088(9) 0.0080(9) 0.0036(7) -0.0051(8) -0.0053(8)
H146 0.029(3) 0.031(2) 0.027(2) 0.0093(18) -0.023(2) -0.021(2)
C151 0.0063(10) 0.0058(9) 0.0048(9) 0.0019(7) -0.0004(8) -0.0016(8)
C152 0.0059(10) 0.0055(9) 0.0059(9) 0.0014(7) -0.0007(8) -0.0026(8)
C153 0.0062(10) 0.0069(9) 0.0094(10) 0.0013(7) -0.0019(8) -0.0017(9)
H153 0.018(2) 0.021(2) 0.030(2) 0.0053(18) -0.0088(19) -0.011(2)
C154 0.0085(12) 0.0078(10) 0.0102(10) 0.0020(8) -0.0029(8) -0.0019(9)
H154 0.019(3) 0.024(2) 0.032(2) 0.0059(18) -0.013(2) -0.008(2)
C155 0.0057(10) 0.0080(11) 0.0083(9) 0.0027(7) -0.0023(8) -0.0025(8)
H155 0.019(2) 0.015(2) 0.033(2) 0.0078(17) -0.0156(19) -0.0077(18)
C156 0.0058(10) 0.0050(9) 0.0056(9) 0.0007(7) 0.0000(8) -0.0021(8)
C161 0.0066(10) 0.0069(9) 0.0051(9) 0.0022(7) -0.0015(8) -0.0030(8)
C162 0.0056(12) 0.0070(9) 0.0091(10) 0.0023(8) -0.0012(9) -0.0026(8)
H162 0.015(3) 0.022(2) 0.026(2) -0.0037(18) 0.000(2) -0.0060(19)
C163 0.0115(11) 0.0076(11) 0.0103(10) 0.0005(8) -0.0024(9) -0.0056(9)
H163 0.023(2) 0.015(2) 0.031(2) -0.006(2) -0.003(2) -0.006(2)
C164 0.0084(11) 0.0094(10) 0.0127(10) 0.0009(8) -0.0019(8) -0.0050(9)
H164 0.026(3) 0.022(2) 0.039(3) -0.0002(19) -0.007(2) -0.016(2)
C165 0.0078(12) 0.0073(9) 0.0109(10) 0.0013(8) -0.0005(9) -0.0045(9)
H165 0.012(3) 0.024(2) 0.033(3) -0.0014(19) 0.000(2) -0.0084(19)
C166 0.0066(10) 0.0047(10) 0.0074(9) 0.0008(8) 0.0003(8) 0.0000(9)
H166 0.022(2) 0.010(2) 0.023(2) -0.0024(18) 0.0023(19) 0.0008(19)
C171 0.0059(10) 0.0055(9) 0.0069(9) 0.0013(7) -0.0012(8) -0.0037(8)
C172 0.0092(11) 0.0066(9) 0.0083(10) 0.0015(8) -0.0021(9) -0.0042(8)
H172 0.023(2) 0.023(2) 0.020(2) 0.0041(18) 0.0022(19) -0.015(2)
C173 0.0082(12) 0.0051(9) 0.0099(10) 0.0010(8) -0.0017(9) -0.0022(9)
H173 0.016(3) 0.018(2) 0.026(2) -0.0005(19) 0.001(2) -0.004(2)
C174 0.0108(11) 0.0096(11) 0.0098(10) 0.0027(8) -0.0035(8) -0.0051(8)
H174 0.031(3) 0.017(2) 0.030(2) 0.0086(18) -0.011(2) -0.0115(19)
C175 0.0111(11) 0.0086(10) 0.0096(10) 0.0025(8) -0.0028(9) -0.0048(9)
H175 0.029(3) 0.027(2) 0.024(2) 0.0080(19) -0.004(2) -0.018(2)
C176 0.0057(12) 0.0090(10) 0.0082(10) 0.0001(9) -0.0015(9) -0.0040(10)
H176 0.016(3) 0.019(2) 0.021(2) 0.0008(19) 0.006(2) -0.004(2)
P21 0.0052(12) 0.0064(11) 0.0030(11) 0.0017(9) -0.0005(10) -0.0016(10)
O21 0.0046(11) 0.0032(10) 0.0106(11) 0.0008(8) -0.0016(9) 0.0000(9)
C21 0.0072(11) 0.0075(10) 0.0045(9) 0.0011(8) -0.0025(8) -0.0026(10)
H211 0.028(2) 0.021(2) 0.016(2) 0.0062(18) -0.0038(18) -0.0152(19)
H212 0.020(2) 0.017(2) 0.020(2) -0.0002(17) -0.0064(18) 0.002(2)
H213 0.020(2) 0.034(2) 0.026(2) 0.0021(19) -0.013(2) -0.018(2)
C221 0.0060(10) 0.0052(9) 0.0052(9) 0.0023(7) -0.0016(8) -0.0022(8)
C222 0.0048(10) 0.0071(9) 0.0066(9) 0.0014(8) -0.0011(8) -0.0026(8)
H222 0.019(2) 0.020(2) 0.020(2) 0.0075(19) -0.0033(17) -0.0065(18)
C223 0.0062(12) 0.0057(9) 0.0062(10) 0.0021(7) -0.0002(10) -0.0001(8)
H223 0.014(2) 0.024(2) 0.021(2) 0.0053(18) 0.003(2) -0.0040(18)
C224 0.0068(11) 0.0068(10) 0.0066(9) 0.0026(7) -0.0016(8) -0.0017(9)
H224 0.016(2) 0.018(2) 0.026(2) 0.0073(18) -0.0036(18) -0.001(2)
C225 0.0061(10) 0.0063(9) 0.0075(9) 0.0034(8) -0.0002(8) -0.0016(8)
H225 0.023(2) 0.019(2) 0.024(2) 0.0117(19) -0.0058(19) -0.0099(19)
C226 0.0049(11) 0.0055(9) 0.0066(10) 0.0031(7) 0.0006(9) -0.0009(8)
H226 0.017(2) 0.021(2) 0.023(2) 0.0077(18) 0.005(2) -0.0068(18)
C231 0.0075(10) 0.0065(9) 0.0038(9) 0.0019(7) -0.0017(8) -0.0022(8)
C232 0.0123(11) 0.0079(9) 0.0061(9) 0.0029(8) -0.0043(8) -0.0048(8)
H232 0.037(3) 0.031(2) 0.021(2) 0.0054(19) -0.015(2) -0.027(2)
C233 0.0124(11) 0.0098(10) 0.0059(11) 0.0039(8) -0.0026(8) -0.0052(8)
H233 0.038(3) 0.028(2) 0.012(2) 0.0069(17) -0.0092(19) -0.019(2)
C234 0.0127(11) 0.0081(9) 0.0082(10) 0.0029(8) -0.0012(8) -0.0056(9)
H234 0.037(3) 0.024(2) 0.025(2) 0.013(2) -0.008(2) -0.021(2)
C235 0.0172(12) 0.0101(10) 0.0089(10) 0.0037(8) -0.0035(9) -0.0094(9)
H235 0.043(3) 0.034(3) 0.028(2) 0.006(2) -0.015(2) -0.033(2)
C236 0.0128(11) 0.0086(9) 0.0082(11) 0.0017(8) -0.0039(8) -0.0073(8)
H236 0.040(3) 0.032(2) 0.019(2) 0.0088(18) -0.014(2) -0.028(2)
C241 0.0056(10) 0.0055(9) 0.0054(9) 0.0007(7) -0.0011(8) -0.0011(8)
C242 0.0085(13) 0.0072(9) 0.0082(9) -0.0004(8) -0.0031(8) -0.0031(10)
H242 0.016(3) 0.020(2) 0.025(2) -0.0059(18) -0.0052(19) 0.001(2)
C243 0.0108(11) 0.0103(10) 0.0113(10) 0.0007(9) -0.0064(9) -0.0062(9)
H243 0.027(3) 0.027(2) 0.026(2) -0.006(2) -0.011(2) -0.012(2)
C244 0.0119(11) 0.0128(10) 0.0113(10) 0.0043(8) -0.0054(9) -0.0070(9)
H244 0.029(3) 0.034(3) 0.033(3) 0.001(2) -0.017(2) -0.016(2)
C245 0.0055(12) 0.0110(10) 0.0110(10) 0.0018(8) -0.0037(9) -0.0026(10)
H245 0.015(3) 0.026(2) 0.030(2) -0.0020(19) -0.0069(19) -0.003(2)
C246 0.0062(10) 0.0075(10) 0.0083(10) 0.0020(9) -0.0039(8) -0.0031(8)
H246 0.019(2) 0.020(2) 0.019(2) -0.005(2) -0.0051(18) -0.0032(18)
C251 0.0061(10) 0.0051(9) 0.0048(9) 0.0014(7) -0.0006(8) -0.0018(8)
C252 0.0065(10) 0.0061(9) 0.0060(9) 0.0019(7) -0.0010(8) -0.0016(8)
C253 0.0082(11) 0.0060(9) 0.0083(10) 0.0024(7) -0.0020(8) -0.0015(9)
H253 0.015(2) 0.019(2) 0.032(2) 0.0071(18) -0.0127(19) -0.0062(18)
C254 0.0092(11) 0.0052(11) 0.0094(10) 0.0021(7) -0.0030(8) -0.0019(9)
H254 0.027(3) 0.012(2) 0.031(2) 0.0041(18) -0.009(2) 0.0000(19)
C255 0.0086(10) 0.0056(9) 0.0083(9) 0.0017(7) -0.0025(8) -0.0018(8)
H255 0.022(2) 0.020(2) 0.030(2) 0.0027(18) -0.011(2) -0.0099(19)
C256 0.0072(10) 0.0050(9) 0.0060(9) 0.0015(7) -0.0021(8) -0.0024(8)
C261 0.0062(10) 0.0057(9) 0.0058(9) 0.0001(7) -0.0012(8) 0.0001(8)
C262 0.0095(11) 0.0072(9) 0.0079(10) 0.0025(8) 0.0001(8) -0.0031(8)
H262 0.026(2) 0.024(2) 0.027(2) 0.017(2) -0.015(2) -0.0155(19)
C263 0.0076(11) 0.0105(9) 0.0094(10) 0.0011(8) -0.0009(8) -0.0038(9)
H263 0.019(2) 0.029(2) 0.034(2) 0.010(2) -0.011(2) -0.018(2)
C264 0.0083(12) 0.0104(10) 0.0098(10) 0.0005(8) -0.0041(8) -0.0034(9)
H264 0.018(3) 0.032(2) 0.031(2) 0.0077(19) -0.016(2) -0.010(2)
C265 0.0076(10) 0.0111(10) 0.0102(10) 0.0030(9) -0.0048(8) -0.0048(8)
H265 0.025(2) 0.026(2) 0.031(2) 0.015(2) -0.014(2) -0.017(2)
C266 0.0080(10) 0.0085(9) 0.0070(9) 0.0030(8) -0.0020(8) -0.0041(8)
H266 0.019(2) 0.027(2) 0.027(2) 0.0121(19) -0.0087(19) -0.017(2)
C271 0.0048(10) 0.0083(9) 0.0068(9) 0.0027(7) -0.0036(8) -0.0042(8)
C272 0.0067(10) 0.0086(9) 0.0088(10) 0.0051(8) -0.0045(9) -0.0039(8)
H272 0.027(2) 0.029(2) 0.030(2) 0.0164(19) -0.024(2) -0.018(2)
C273 0.0091(11) 0.0093(10) 0.0097(10) 0.0029(8) -0.0038(8) -0.0045(8)
H273 0.033(3) 0.022(2) 0.036(3) 0.017(2) -0.023(2) -0.020(2)
C274 0.0122(11) 0.0126(10) 0.0089(10) 0.0023(8) -0.0038(9) -0.0058(9)
H274 0.028(3) 0.033(2) 0.030(2) 0.010(2) -0.015(2) -0.022(2)
C275 0.0107(11) 0.0135(10) 0.0107(10) 0.0057(8) -0.0068(9) -0.0068(8)
H275 0.035(3) 0.041(3) 0.030(2) 0.018(2) -0.026(2) -0.021(2)
C276 0.0079(10) 0.0101(10) 0.0088(9) 0.0041(8) -0.0058(8) -0.0046(8)
H276 0.033(3) 0.024(2) 0.031(2) 0.017(2) -0.019(2) -0.018(2)

loop_
_atom_type_symbol
_atom_type_description
_atom_type_scat_dispersion_real
_atom_type_scat_dispersion_imag
_atom_type_scat_source
C C 0.0000 0.0000 'International Tables Vol C Tables 4.2.6.8 and 6.1.1.4'
H H 0.0000 0.0000 'International Tables Vol C Tables 4.2.6.8 and 6.1.1.4'
O O 0.0000 0.0000 'International Tables Vol C Tables 4.2.6.8 and 6.1.1.4'
P P 0.0000 0.0000 'International Tables Vol C Tables 4.2.6.8 and 6.1.1.4'

loop_
_geom_angle_atom_site_label_1
_geom_angle_atom_site_label_2
_geom_angle_atom_site_label_3
_geom_angle
_geom_angle_site_symmetry_1
_geom_angle_site_symmetry_3
_geom_angle_publ_flag
C131 P11 C11 110.53(16) . . ?
C131 P11 C121 112.56(16) . . ?
C11 P11 C121 108.47(15) . . ?
C131 P11 C141 105.93(15) . . ?
C11 P11 C141 110.78(16) . . ?
C121 P11 C141 108.55(16) . . ?
P11 C11 H111 109.2(3) . . ?
P11 C11 H112 111.6(3) . . ?
H111 C11 H112 110.9(4) . . ?
P11 C11 H113 108.9(3) . . ?
H111 C11 H113 108.5(4) . . ?
H112 C11 H113 107.7(4) . . ?
C122 C121 C126 119.87(18) . . ?
C122 C121 P11 119.13(16) . . ?
C126 C121 P11 120.93(17) . . ?
C123 C122 C121 119.78(18) . . ?
C123 C122 H122 119.6(3) . . ?
C121 C122 H122 120.6(3) . . ?
C124 C123 C122 120.17(19) . . ?
C124 C123 H123 120.1(3) . . ?
C122 C123 H123 119.7(3) . . ?
C123 C124 C125 120.3(2) . . ?
C123 C124 H124 119.7(3) . . ?
C125 C124 H124 120.0(3) . . ?
C126 C125 C124 119.93(18) . . ?
C126 C125 H125 119.6(3) . . ?
C124 C125 H125 120.4(3) . . ?
C125 C126 C121 119.97(18) . . ?
C125 C126 H126 119.5(3) . . ?
C121 C126 H126 120.5(3) . . ?
C132 C131 C136 119.89(18) . . ?
C132 C131 P11 122.55(17) . . ?
C136 C131 P11 117.26(16) . . ?
C133 C132 C131 119.51(19) . . ?
C133 C132 H132 119.4(3) . . ?
C131 C132 H132 121.1(3) . . ?
C134 C133 C132 120.30(19) . . ?
C134 C133 H133 120.0(3) . . ?
C132 C133 H133 119.7(3) . . ?
C133 C134 C135 120.28(19) . . ?
C133 C134 H134 119.4(3) . . ?
C135 C134 H134 120.4(3) . . ?
C136 C135 C134 119.79(19) . . ?
C136 C135 H135 119.2(3) . . ?
C134 C135 H135 121.0(3) . . ?
C135 C136 C131 120.22(18) . . ?
C135 C136 H136 119.6(3) . . ?
C131 C136 H136 120.2(3) . . ?
C146 C141 C142 120.73(18) . . ?
C146 C141 P11 120.34(17) . . ?
C142 C141 P11 118.84(16) . . ?
C143 C142 C141 118.94(18) . . ?
C143 C142 H142 119.9(3) . . ?
C141 C142 H142 121.1(3) . . ?
C142 C143 C144 120.20(19) . . ?
C142 C143 H143 119.1(3) . . ?
C144 C143 H143 120.7(3) . . ?
C145 C144 C143 120.54(18) . . ?
C145 C144 H144 119.7(3) . . ?
C143 C144 H144 119.7(3) . . ?
C144 C145 C146 119.67(18) . . ?
C144 C145 H145 119.9(3) . . ?
C146 C145 H145 120.4(3) . . ?
C145 C146 C141 119.90(18) . . ?
C145 C146 H146 119.2(3) . . ?
C141 C146 H146 120.9(3) . . ?
O11 C151 C156 121.73(19) . . ?
O11 C151 C152 121.37(18) . . ?
C156 C151 C152 116.83(18) . . ?
C153 C152 C151 120.81(17) . . ?
C153 C152 C171 119.22(18) . . ?
C151 C152 C171 119.92(17) . . ?
C154 C153 C152 121.36(19) . . ?
C154 C153 H153 119.6(3) . . ?
C152 C153 H153 119.0(3) . . ?
C155 C154 C153 118.62(19) . . ?
C155 C154 H154 121.4(3) . . ?
C153 C154 H154 119.9(3) . . ?
C154 C155 C156 122.17(18) . . ?
C154 C155 H155 118.6(3) . . ?
C156 C155 H155 119.2(3) . . ?
C155 C156 C151 120.14(18) . . ?
C155 C156 C161 119.27(17) . . ?
C151 C156 C161 120.52(17) . . ?
C166 C161 C162 118.58(18) . . ?
C166 C161 C156 122.13(18) . . ?
C162 C161 C156 119.23(18) . . ?
C161 C162 C163 120.86(19) . . ?
C161 C162 H162 119.7(3) . . ?
C163 C162 H162 119.4(3) . . ?
C164 C163 C162 120.06(19) . . ?
C164 C163 H163 120.3(3) . . ?
C162 C163 H163 119.6(3) . . ?
C165 C164 C163 119.33(19) . . ?
C165 C164 H164 120.5(3) . . ?
C163 C164 H164 120.2(3) . . ?
C164 C165 C166 120.5(2) . . ?
C164 C165 H165 120.5(3) . . ?
C166 C165 H165 119.1(3) . . ?
C161 C166 C165 120.70(18) . . ?
C161 C166 H166 120.5(3) . . ?
C165 C166 H166 118.8(3) . . ?
C176 C171 C172 117.69(17) . . ?
C176 C171 C152 120.01(18) . . ?
C172 C171 C152 122.26(18) . . ?
C173 C172 C171 120.94(19) . . ?
C173 C172 H172 120.2(3) . . ?
C171 C172 H172 118.9(3) . . ?
C172 C173 C174 120.7(2) . . ?
C172 C173 H173 119.5(3) . . ?
C174 C173 H173 119.8(3) . . ?
C175 C174 C173 118.89(18) . . ?
C175 C174 H174 120.4(3) . . ?
C173 C174 H174 120.7(3) . . ?
C176 C175 C174 120.1(2) . . ?
C176 C175 H175 120.3(3) . . ?
C174 C175 H175 119.5(3) . . ?
C175 C176 C171 121.6(2) . . ?
C175 C176 H176 120.2(3) . . ?
C171 C176 H176 118.2(3) . . ?
C21 P21 C221 109.68(15) . . ?
C21 P21 C231 109.77(16) . . ?
C221 P21 C231 109.99(16) . . ?
C21 P21 C241 110.95(16) . . ?
C221 P21 C241 108.77(15) . . ?
C231 P21 C241 107.64(15) . . ?
P21 C21 H211 111.0(3) . . ?
P21 C21 H212 109.8(3) . . ?
H211 C21 H212 110.4(4) . . ?
P21 C21 H213 108.1(3) . . ?
H211 C21 H213 108.2(4) . . ?
H212 C21 H213 109.3(4) . . ?
C222 C221 C226 120.57(17) . . ?
C222 C221 P21 121.96(16) . . ?
C226 C221 P21 117.47(17) . . ?
C223 C222 C221 119.49(18) . . ?
C223 C222 H222 119.4(3) . . ?
C221 C222 H222 121.1(3) . . ?
C222 C223 C224 120.03(19) . . ?
C222 C223 H223 119.8(3) . . ?
C224 C223 H223 120.2(3) . . ?
C225 C224 C223 120.43(18) . . ?
C225 C224 H224 120.8(3) . . ?
C223 C224 H224 118.7(3) . . ?
C226 C225 C224 120.03(18) . . ?
C226 C225 H225 118.5(3) . . ?
C224 C225 H225 121.4(3) . . ?
C225 C226 C221 119.45(19) . . ?
C225 C226 H226 119.4(3) . . ?
C221 C226 H226 121.1(3) . . ?
C232 C231 C236 119.85(18) . . ?
C232 C231 P21 119.55(17) . . ?
C236 C231 P21 120.59(16) . . ?
C233 C232 C231 120.14(19) . . ?
C233 C232 H232 119.7(3) . . ?
C231 C232 H232 120.2(3) . . ?
C232 C233 C234 120.13(18) . . ?
C232 C233 H233 119.9(3) . . ?
C234 C233 H233 120.0(3) . . ?
C235 C234 C233 119.59(18) . . ?
C235 C234 H234 121.9(3) . . ?
C233 C234 H234 118.5(3) . . ?
C234 C235 C236 120.98(19) . . ?
C234 C235 H235 120.2(3) . . ?
C236 C235 H235 118.8(3) . . ?
C235 C236 C231 119.29(18) . . ?
C235 C236 H236 119.6(3) . . ?
C231 C236 H236 121.0(3) . . ?
C242 C241 C246 120.95(19) . . ?
C242 C241 P21 119.35(17) . . ?
C246 C241 P21 119.46(17) . . ?
C241 C242 C243 119.49(19) . . ?
C241 C242 H242 120.7(3) . . ?
C243 C242 H242 119.9(3) . . ?
C242 C243 C244 119.75(19) . . ?
C242 C243 H243 119.0(3) . . ?
C244 C243 H243 121.3(3) . . ?
C245 C244 C243 120.5(2) . . ?
C245 C244 H244 119.9(3) . . ?
C243 C244 H244 119.6(3) . . ?
C244 C245 C246 120.5(2) . . ?
C244 C245 H245 120.8(3) . . ?
C246 C245 H245 118.7(3) . . ?
C245 C246 C241 118.88(19) . . ?
C245 C246 H246 119.9(3) . . ?
C241 C246 H246 121.2(3) . . ?
O21 C251 C256 122.1(2) . . ?
O21 C251 C252 121.26(19) . . ?
C256 C251 C252 116.65(17) . . ?
C253 C252 C251 120.18(18) . . ?
C253 C252 C271 118.87(18) . . ?
C251 C252 C271 120.95(17) . . ?
C252 C253 C254 121.88(19) . . ?
C252 C253 H253 119.4(3) . . ?
C254 C253 H253 118.7(3) . . ?
C255 C254 C253 118.71(18) . . ?
C255 C254 H254 121.5(4) . . ?
C253 C254 H254 119.8(3) . . ?
C254 C255 C256 121.01(19) . . ?
C254 C255 H255 119.7(3) . . ?
C256 C255 H255 119.2(3) . . ?
C255 C256 C251 121.48(18) . . ?
C255 C256 C261 117.78(18) . . ?
C251 C256 C261 120.73(17) . . ?
C262 C261 C266 117.69(19) . . ?
C262 C261 C256 120.43(17) . . ?
C266 C261 C256 121.83(19) . . ?
C261 C262 C263 121.37(18) . . ?
C261 C262 H262 120.0(3) . . ?
C263 C262 H262 118.6(3) . . ?
C264 C263 C262 120.30(19) . . ?
C264 C263 H263 119.2(3) . . ?
C262 C263 H263 120.5(3) . . ?
C263 C264 C265 118.8(2) . . ?
C263 C264 H264 120.7(3) . . ?
C265 C264 H264 120.4(3) . . ?
C266 C265 C264 120.51(18) . . ?
C266 C265 H265 119.5(3) . . ?
C264 C265 H265 120.0(3) . . ?
C265 C266 C261 121.31(19) . . ?
C265 C266 H266 119.4(3) . . ?
C261 C266 H266 119.3(3) . . ?
C272 C271 C276 117.39(18) . . ?
C272 C271 C252 122.08(17) . . ?
C276 C271 C252 120.52(17) . . ?
C273 C272 C271 120.78(18) . . ?
C273 C272 H272 120.1(3) . . ?
C271 C272 H272 119.1(3) . . ?
C274 C273 C272 120.90(18) . . ?
C274 C273 H273 120.0(3) . . ?
C272 C273 H273 119.1(3) . . ?
C273 C274 C275 118.5(2) . . ?
C273 C274 H274 120.8(3) . . ?
C275 C274 H274 120.7(3) . . ?
C276 C275 C274 120.63(19) . . ?
C276 C275 H275 119.5(3) . . ?
C274 C275 H275 119.9(3) . . ?
C275 C276 C271 121.82(18) . . ?
C275 C276 H276 119.8(3) . . ?
C271 C276 H276 118.4(3) . . ?

loop_
_geom_bond_atom_site_label_1
_geom_bond_atom_site_label_2
_geom_bond_distance
_geom_bond_site_symmetry_2
_geom_bond_publ_flag
P11 C131 1.781(3) . ?
P11 C11 1.784(3) . ?
P11 C121 1.791(3) . ?
P11 C141 1.796(3) . ?
O11 C151 1.292(3) . ?
C11 H111 1.100(5) . ?
C11 H112 1.098(5) . ?
C11 H113 1.086(5) . ?
C121 C122 1.400(3) . ?
C121 C126 1.404(3) . ?
C122 C123 1.399(3) . ?
C122 H122 1.086(4) . ?
C123 C124 1.392(3) . ?
C123 H123 1.089(5) . ?
C124 C125 1.396(3) . ?
C124 H124 1.085(5) . ?
C125 C126 1.396(3) . ?
C125 H125 1.085(4) . ?
C126 H126 1.090(5) . ?
C131 C132 1.401(3) . ?
C131 C136 1.411(3) . ?
C132 C133 1.400(3) . ?
C132 H132 1.088(5) . ?
C133 C134 1.397(3) . ?
C133 H133 1.087(5) . ?
C134 C135 1.398(3) . ?
C134 H134 1.090(5) . ?
C135 C136 1.390(3) . ?
C135 H135 1.090(5) . ?
C136 H136 1.088(5) . ?
C141 C146 1.396(3) . ?
C141 C142 1.401(3) . ?
C142 C143 1.396(3) . ?
C142 H142 1.090(4) . ?
C143 C144 1.398(3) . ?
C143 H143 1.070(5) . ?
C144 C145 1.389(3) . ?
C144 H144 1.083(5) . ?
C145 C146 1.394(3) . ?
C145 H145 1.083(4) . ?
C146 H146 1.100(4) . ?
C151 C156 1.440(3) . ?
C151 C152 1.445(3) . ?
C152 C153 1.400(3) . ?
C152 C171 1.482(3) . ?
C153 C154 1.399(3) . ?
C153 H153 1.077(5) . ?
C154 C155 1.397(3) . ?
C154 H154 1.084(5) . ?
C155 C156 1.401(3) . ?
C155 H155 1.090(4) . ?
C156 C161 1.486(3) . ?
C161 C166 1.398(3) . ?
C161 C162 1.401(3) . ?
C162 C163 1.406(3) . ?
C162 H162 1.087(5) . ?
C163 C164 1.400(3) . ?
C163 H163 1.091(5) . ?
C164 C165 1.391(3) . ?
C164 H164 1.085(5) . ?
C165 C166 1.407(3) . ?
C165 H165 1.084(5) . ?
C166 H166 1.081(5) . ?
C171 C176 1.400(3) . ?
C171 C172 1.410(3) . ?
C172 C173 1.392(3) . ?
C172 H172 1.077(5) . ?
C173 C174 1.402(3) . ?
C173 H173 1.095(5) . ?
C174 C175 1.399(3) . ?
C174 H174 1.084(5) . ?
C175 C176 1.395(3) . ?
C175 H175 1.089(5) . ?
C176 H176 1.090(5) . ?
P21 C21 1.771(3) . ?
P21 C221 1.790(3) . ?
P21 C231 1.792(3) . ?
P21 C241 1.796(3) . ?
O21 C251 1.287(3) . ?
C21 H211 1.102(4) . ?
C21 H212 1.105(5) . ?
C21 H213 1.090(5) . ?
C221 C222 1.402(3) . ?
C221 C226 1.406(3) . ?
C222 C223 1.395(3) . ?
C222 H222 1.081(4) . ?
C223 C224 1.399(3) . ?
C223 H223 1.082(5) . ?
C224 C225 1.397(3) . ?
C224 H224 1.083(5) . ?
C225 C226 1.395(3) . ?
C225 H225 1.085(4) . ?
C226 H226 1.083(5) . ?
C231 C232 1.398(3) . ?
C231 C236 1.410(3) . ?
C232 C233 1.391(3) . ?
C232 H232 1.081(4) . ?
C233 C234 1.403(3) . ?
C233 H233 1.087(4) . ?
C234 C235 1.389(3) . ?
C234 H234 1.087(4) . ?
C235 C236 1.393(3) . ?
C235 H235 1.095(4) . ?
C236 H236 1.084(5) . ?
C241 C242 1.397(3) . ?
C241 C246 1.406(3) . ?
C242 C243 1.400(3) . ?
C242 H242 1.092(5) . ?
C243 C244 1.401(3) . ?
C243 H243 1.080(5) . ?
C244 C245 1.390(3) . ?
C244 H244 1.076(5) . ?
C245 C246 1.400(3) . ?
C245 H245 1.089(5) . ?
C246 H246 1.095(5) . ?
C251 C256 1.430(3) . ?
C251 C252 1.452(3) . ?
C252 C253 1.396(3) . ?
C252 C271 1.488(3) . ?
C253 C254 1.408(3) . ?
C253 H253 1.094(5) . ?
C254 C255 1.396(3) . ?
C254 H254 1.078(5) . ?
C255 C256 1.404(3) . ?
C255 H255 1.060(5) . ?
C256 C261 1.491(3) . ?
C261 C262 1.401(3) . ?
C261 C266 1.405(3) . ?
C262 C263 1.402(3) . ?
C262 H262 1.087(4) . ?
C263 C264 1.399(3) . ?
C263 H263 1.092(5) . ?
C264 C265 1.401(3) . ?
C264 H264 1.083(5) . ?
C265 C266 1.396(3) . ?
C265 H265 1.079(5) . ?
C266 H266 1.092(5) . ?
C271 C272 1.405(3) . ?
C271 C276 1.407(3) . ?
C272 C273 1.404(3) . ?
C272 H272 1.077(4) . ?
C273 C274 1.397(3) . ?
C273 H273 1.082(4) . ?
C274 C275 1.399(3) . ?
C274 H274 1.069(5) . ?
C275 C276 1.386(3) . ?
C275 H275 1.093(4) . ?
C276 H276 1.087(4) . ?

loop_
_cod_related_entry_id
_cod_related_entry_database
_cod_related_entry_code
1 ChemSpider 30652872
